data_1563165
loop_
_publ_author_name
'Chen, Junru'
'Chen, Xiaojie'
'Liu, Yanyan'
'Li, Yang'
'Zhao, Juan'
'Yang, Zhiyong'
'Zhang, Yi'
'Chi, Zhenguo'

_publ_section_title
;
 A color-tunable single-component luminescent molecule with multiple
 emission centers
;
_journal_name_full 'Chemical Science'
_journal_paper_doi 10.1039/D1SC02094C
_journal_year 2021
_chemical_formula_moiety 'C18 H12 O3 S'
_chemical_formula_sum 'C18 H12 O3 S'
_chemical_formula_weight 308.34
_space_group_crystal_system monoclinic
_space_group_IT_number 14
_space_group_name_Hall '-P 2yab'
_space_group_name_H-M_alt 'P 1 21/a 1'
_atom_sites_solution_hydrogens geom
_atom_sites_solution_primary direct
_atom_sites_solution_secondary difmap
_audit_creation_date 2018-05-17
_audit_creation_method
;
Olex2 1.2
(compiled 2016.09.09 svn.r3337 for OlexSys, GUI svn.r5227)
;
_audit_update_record
;
2021-01-21 deposited with the CCDC.	2021-06-03 downloaded from the CCDC.
;
_cell_angle_alpha 90.00
_cell_angle_beta 95.999(6)
_cell_angle_gamma 90.00
_cell_formula_units_Z 4
_cell_length_a 11.440(2)
_cell_length_b 7.6431(14)
_cell_length_c 16.451(3)
_cell_measurement_reflns_used 2971
_cell_measurement_temperature 298(2)
_cell_measurement_theta_max 62.4080
_cell_measurement_theta_min 4.4200
_cell_volume 1430.5(4)
_computing_molecular_graphics 'Olex2 (Dolomanov et al., 2009)'
_computing_publication_material 'Olex2 (Dolomanov et al., 2009)'
_computing_structure_refinement 'XL (Sheldrick, 2008)'
_computing_structure_solution 'XS (Sheldrick, 2008)'
_diffrn_ambient_temperature 298.0
_diffrn_measured_fraction_theta_full 0.998
_diffrn_measured_fraction_theta_max 0.998
_diffrn_measurement_device_type 'multiwire proportional'
_diffrn_radiation_monochromator graphite
_diffrn_radiation_type MoK\a
_diffrn_radiation_wavelength 0.71075
_diffrn_reflns_av_R_equivalents 0.0957
_diffrn_reflns_av_unetI/netI 0.0818
_diffrn_reflns_limit_h_max 14
_diffrn_reflns_limit_h_min -14
_diffrn_reflns_limit_k_max 9
_diffrn_reflns_limit_k_min -9
_diffrn_reflns_limit_l_max 21
_diffrn_reflns_limit_l_min -21
_diffrn_reflns_number 13177
_diffrn_reflns_theta_full 27.48
_diffrn_reflns_theta_max 27.48
_diffrn_reflns_theta_min 3.21
_diffrn_source 'fine-focus sealed tube'
_exptl_absorpt_coefficient_mu 0.236
_exptl_crystal_density_diffrn 1.432
_exptl_crystal_density_method 'not measured'
_exptl_crystal_description plate
_exptl_crystal_F_000 640
_refine_diff_density_max 0.188
_refine_diff_density_min -0.209
_refine_diff_density_rms 0.041
_refine_ls_extinction_method none
_refine_ls_goodness_of_fit_ref 1.015
_refine_ls_hydrogen_treatment constr
_refine_ls_matrix_type full
_refine_ls_number_parameters 199
_refine_ls_number_reflns 3272
_refine_ls_number_restraints 0
_refine_ls_restrained_S_all 1.015
_refine_ls_R_factor_all 0.1672
_refine_ls_R_factor_gt 0.0715
_refine_ls_shift/su_max 0.000
_refine_ls_shift/su_mean 0.000
_refine_ls_structure_factor_coef Fsqd
_refine_ls_weighting_details 'calc w=1/[\s^2^(Fo^2^)+(0.0512P)^2^+0.0000P] where P=(Fo^2^+2Fc^2^)/3'
_refine_ls_weighting_scheme calc
_refine_ls_wR_factor_gt 0.1170
_refine_ls_wR_factor_ref 0.1469
_reflns_number_gt 1459
_reflns_number_total 3272
_reflns_threshold_expression >2sigma(I)
_cod_data_source_file d1sc02094c3.cif
_cod_data_source_block shelx
_cod_original_cell_volume 1430.6(5)
_cod_database_code 1563165
_olex2_refinement_description
;
1. Fixed Uiso
 At 1.2 times of:
  All C(H) groups
2.a Aromatic/amide H refined with riding coordinates:
 C33(H33), C30(H30), C29(H29), C24(H24), C23(H23), C27(H27), C36(H36),
 C37(H37), C38(H38), C25(H25), C39(H39), C26(H26)
;
_olex2_submission_special_instructions 'No special instructions were received'

loop_
_space_group_symop_id
_space_group_symop_operation_xyz
1 'x, y, z'
2 '-x+1/2, y+1/2, -z'
3 '-x, -y, -z'
4 'x-1/2, -y-1/2, z'

loop_
_atom_site_label
_atom_site_type_symbol
_atom_site_fract_x
_atom_site_fract_y
_atom_site_fract_z
_atom_site_U_iso_or_equiv
_atom_site_adp_type
_atom_site_occupancy
_atom_site_calc_flag
_atom_site_disorder_assembly
_atom_site_disorder_group
_atom_site_refinement_flags_posn
S1 S 0.16464(9) 0.64456(13) 0.17800(5) 0.0700(3) Uani 1 d . . .
O3 O 0.2349(2) 0.5326(3) 0.48864(14) 0.0717(7) Uani 1 d . . .
C32 C 0.1727(3) 0.6003(4) 0.41921(19) 0.0581(8) Uani 1 d . . .
C31 C 0.0779(3) 0.7003(4) 0.43861(19) 0.0572(8) Uani 1 d . . .
C33 C 0.2013(3) 0.5759(4) 0.3405(2) 0.0609(9) Uani 1 d . . .
H33 H 0.2641 0.5060 0.3291 0.073 Uiso 1 calc . . R
C28 C 0.1313(3) 0.6616(4) 0.28011(18) 0.0570(8) Uani 1 d . . .
C22 C 0.0612(3) 0.4935(4) 0.13367(17) 0.0572(8) Uani 1 d . . .
C34 C 0.0805(3) 0.6945(4) 0.5268(2) 0.0594(9) Uani 1 d . . .
O1 O 0.2796(2) 0.5682(4) 0.17904(14) 0.0888(8) Uani 1 d . . .
C30 C 0.0075(3) 0.7794(4) 0.3765(2) 0.0674(9) Uani 1 d . . .
H30 H -0.0578 0.8440 0.3877 0.081 Uiso 1 calc . . R
O2 O 0.1407(3) 0.8120(3) 0.13967(14) 0.0914(9) Uani 1 d . . .
C29 C 0.0349(3) 0.7617(4) 0.2970(2) 0.0663(9) Uani 1 d . . .
H29 H -0.0111 0.8169 0.2546 0.080 Uiso 1 calc . . R
C24 C -0.1302(4) 0.4300(6) 0.0706(2) 0.0814(11) Uani 1 d . . .
H24 H -0.2051 0.4666 0.0502 0.098 Uiso 1 calc . . R
C23 C -0.0486(4) 0.5499(5) 0.10268(19) 0.0685(10) Uani 1 d . . .
H23 H -0.0674 0.6682 0.1034 0.082 Uiso 1 calc . . R
C35 C 0.1758(3) 0.5938(4) 0.5536(2) 0.0646(9) Uani 1 d . . .
C27 C 0.0908(4) 0.3188(5) 0.1331(2) 0.0740(10) Uani 1 d . . .
H27 H 0.1651 0.2812 0.1544 0.089 Uiso 1 calc . . R
C36 C 0.2103(4) 0.5578(5) 0.6347(2) 0.0797(11) Uani 1 d . . .
H36 H 0.2757 0.4894 0.6512 0.096 Uiso 1 calc . . R
C37 C 0.1411(4) 0.6304(5) 0.6897(2) 0.0845(12) Uani 1 d . . .
H37 H 0.1605 0.6106 0.7452 0.101 Uiso 1 calc . . R
C38 C 0.0446(4) 0.7308(5) 0.6652(2) 0.0830(12) Uani 1 d . . .
H38 H 0.0004 0.7770 0.7044 0.100 Uiso 1 calc . . R
C25 C -0.1011(5) 0.2571(6) 0.0689(2) 0.0870(13) Uani 1 d . . .
H25 H -0.1562 0.1767 0.0462 0.104 Uiso 1 calc . . R
C39 C 0.0117(3) 0.7649(4) 0.5838(2) 0.0735(10) Uani 1 d . . .
H39 H -0.0542 0.8325 0.5675 0.088 Uiso 1 calc . . R
C26 C 0.0072(5) 0.2004(5) 0.0998(2) 0.0870(13) Uani 1 d . . .
H26 H 0.0252 0.0819 0.0986 0.104 Uiso 1 calc . . R

loop_
_atom_site_aniso_label
_atom_site_aniso_U_11
_atom_site_aniso_U_22
_atom_site_aniso_U_33
_atom_site_aniso_U_23
_atom_site_aniso_U_13
_atom_site_aniso_U_12
S1 0.0658(7) 0.0765(6) 0.0684(5) -0.0025(5) 0.0099(4) -0.0105(5)
O3 0.0690(17) 0.0752(15) 0.0697(14) 0.0012(12) 0.0022(13) 0.0157(13)
C32 0.052(2) 0.058(2) 0.062(2) 0.0013(16) -0.0049(17) -0.0029(17)
C31 0.047(2) 0.0564(19) 0.067(2) -0.0083(17) -0.0010(17) -0.0042(17)
C33 0.047(2) 0.061(2) 0.075(2) -0.0054(18) 0.0040(17) -0.0004(17)
C28 0.046(2) 0.0606(19) 0.0638(19) -0.0074(17) 0.0036(16) -0.0028(17)
C22 0.059(2) 0.065(2) 0.0475(18) -0.0038(15) 0.0048(16) -0.0009(18)
C34 0.055(2) 0.0530(19) 0.070(2) -0.0076(17) 0.0056(18) -0.0102(17)
O1 0.0586(18) 0.123(2) 0.0857(17) -0.0133(15) 0.0128(13) 0.0000(16)
C30 0.051(2) 0.071(2) 0.080(2) -0.0114(19) 0.0010(19) 0.0065(19)
O2 0.122(3) 0.0681(16) 0.0854(17) 0.0146(13) 0.0160(16) -0.0231(15)
C29 0.063(3) 0.069(2) 0.065(2) -0.0026(17) -0.0066(18) -0.0006(19)
C24 0.068(3) 0.109(3) 0.065(2) -0.001(2) -0.003(2) -0.005(3)
C23 0.072(3) 0.073(2) 0.061(2) 0.0026(18) 0.0059(19) 0.001(2)
C35 0.066(3) 0.061(2) 0.067(2) -0.0028(18) 0.0072(19) -0.0057(19)
C27 0.079(3) 0.076(3) 0.066(2) -0.0019(19) 0.005(2) 0.003(2)
C36 0.091(3) 0.072(2) 0.075(3) 0.008(2) 0.000(2) -0.002(2)
C37 0.101(4) 0.086(3) 0.067(2) 0.004(2) 0.006(2) -0.024(3)
C38 0.085(3) 0.090(3) 0.078(3) -0.015(2) 0.025(2) -0.020(3)
C25 0.100(4) 0.096(3) 0.064(2) -0.011(2) 0.006(2) -0.033(3)
C39 0.066(3) 0.075(2) 0.081(3) -0.014(2) 0.014(2) -0.004(2)
C26 0.113(4) 0.070(3) 0.077(3) 0.001(2) 0.011(3) -0.006(3)

loop_
_atom_type_symbol
_atom_type_description
_atom_type_scat_dispersion_real
_atom_type_scat_dispersion_imag
_atom_type_scat_source
C C 0.0033 0.0016 'International Tables Vol C Tables 4.2.6.8 and 6.1.1.4'
H H 0.0000 0.0000 'International Tables Vol C Tables 4.2.6.8 and 6.1.1.4'
O O 0.0106 0.0060 'International Tables Vol C Tables 4.2.6.8 and 6.1.1.4'
S S 0.1246 0.1234 'International Tables Vol C Tables 4.2.6.8 and 6.1.1.4'

loop_
_geom_angle_atom_site_label_1
_geom_angle_atom_site_label_2
_geom_angle_atom_site_label_3
_geom_angle
_geom_angle_site_symmetry_1
_geom_angle_site_symmetry_3
_geom_angle_publ_flag
C22 S1 C28 103.91(14) . . ?
O1 S1 C28 107.87(16) . . ?
O1 S1 C22 108.30(17) . . ?
O1 S1 O2 119.88(18) . . ?
O2 S1 C28 107.51(16) . . ?
O2 S1 C22 108.24(17) . . ?
C32 O3 C35 104.9(3) . . ?
O3 C32 C31 111.3(3) . . ?
C33 C32 O3 124.9(3) . . ?
C33 C32 C31 123.8(3) . . ?
C32 C31 C34 106.2(3) . . ?
C30 C31 C32 118.8(3) . . ?
C30 C31 C34 135.0(3) . . ?
C32 C33 H33 122.1 . . ?
C28 C33 C32 115.9(3) . . ?
C28 C33 H33 122.1 . . ?
C33 C28 S1 119.0(3) . . ?
C33 C28 C29 122.1(3) . . ?
C29 C28 S1 118.9(3) . . ?
C23 C22 S1 119.8(3) . . ?
C23 C22 C27 121.1(3) . . ?
C27 C22 S1 119.0(3) . . ?
C35 C34 C31 105.8(3) . . ?
C35 C34 C39 119.1(3) . . ?
C39 C34 C31 135.1(4) . . ?
C31 C30 H30 120.4 . . ?
C31 C30 C29 119.2(3) . . ?
C29 C30 H30 120.4 . . ?
C28 C29 H29 119.9 . . ?
C30 C29 C28 120.3(3) . . ?
C30 C29 H29 119.9 . . ?
C23 C24 H24 120.1 . . ?
C25 C24 H24 120.1 . . ?
C25 C24 C23 119.8(4) . . ?
C22 C23 H23 120.3 . . ?
C24 C23 C22 119.4(3) . . ?
C24 C23 H23 120.3 . . ?
C34 C35 O3 111.9(3) . . ?
C34 C35 C36 124.1(3) . . ?
C36 C35 O3 123.9(3) . . ?
C22 C27 H27 120.8 . . ?
C22 C27 C26 118.4(4) . . ?
C26 C27 H27 120.8 . . ?
C35 C36 H36 122.3 . . ?
C37 C36 C35 115.4(4) . . ?
C37 C36 H36 122.3 . . ?
C36 C37 H37 118.9 . . ?
C38 C37 C36 122.2(4) . . ?
C38 C37 H37 118.9 . . ?
C37 C38 H38 119.3 . . ?
C37 C38 C39 121.5(4) . . ?
C39 C38 H38 119.3 . . ?
C24 C25 H25 119.5 . . ?
C26 C25 C24 121.1(4) . . ?
C26 C25 H25 119.5 . . ?
C34 C39 H39 121.1 . . ?
C38 C39 C34 117.7(4) . . ?
C38 C39 H39 121.1 . . ?
C27 C26 H26 119.9 . . ?
C25 C26 C27 120.2(4) . . ?
C25 C26 H26 119.9 . . ?

loop_
_geom_bond_atom_site_label_1
_geom_bond_atom_site_label_2
_geom_bond_distance
_geom_bond_site_symmetry_2
_geom_bond_publ_flag
S1 C28 1.766(3) . ?
S1 C22 1.756(3) . ?
S1 O1 1.437(3) . ?
S1 O2 1.440(2) . ?
O3 C32 1.382(3) . ?
O3 C35 1.403(4) . ?
C32 C31 1.390(4) . ?
C32 C33 1.381(4) . ?
C31 C34 1.448(4) . ?
C31 C30 1.374(4) . ?
C33 H33 0.9300 . ?
C33 C28 1.375(4) . ?
C28 C29 1.394(4) . ?
C22 C23 1.375(5) . ?
C22 C27 1.378(4) . ?
C34 C35 1.369(5) . ?
C34 C39 1.395(4) . ?
C30 H30 0.9300 . ?
C30 C29 1.384(4) . ?
C29 H29 0.9300 . ?
C24 H24 0.9300 . ?
C24 C23 1.374(5) . ?
C24 C25 1.364(5) . ?
C23 H23 0.9300 . ?
C35 C36 1.380(4) . ?
C27 H27 0.9300 . ?
C27 C26 1.387(5) . ?
C36 H36 0.9300 . ?
C36 C37 1.379(5) . ?
C37 H37 0.9300 . ?
C37 C38 1.369(5) . ?
C38 H38 0.9300 . ?
C38 C39 1.377(5) . ?
C25 H25 0.9300 . ?
C25 C26 1.360(5) . ?
C39 H39 0.9300 . ?
C26 H26 0.9300 . ?

loop_
_geom_torsion_atom_site_label_1
_geom_torsion_atom_site_label_2
_geom_torsion_atom_site_label_3
_geom_torsion_atom_site_label_4
_geom_torsion
_geom_torsion_site_symmetry_1
_geom_torsion_site_symmetry_2
_geom_torsion_site_symmetry_3
_geom_torsion_site_symmetry_4
_geom_torsion_publ_flag
S1 C28 C29 C30 -179.2(3) . . . . ?
S1 C22 C23 C24 -177.8(2) . . . . ?
S1 C22 C27 C26 178.3(2) . . . . ?
O3 C32 C31 C34 -0.2(4) . . . . ?
O3 C32 C31 C30 179.2(3) . . . . ?
O3 C32 C33 C28 -176.9(3) . . . . ?
O3 C35 C36 C37 179.8(3) . . . . ?
C32 O3 C35 C34 0.4(3) . . . . ?
C32 O3 C35 C36 -179.2(3) . . . . ?
C32 C31 C34 C35 0.4(4) . . . . ?
C32 C31 C34 C39 -179.7(4) . . . . ?
C32 C31 C30 C29 -1.9(5) . . . . ?
C32 C33 C28 S1 177.7(2) . . . . ?
C32 C33 C28 C29 -2.2(5) . . . . ?
C31 C32 C33 C28 1.7(5) . . . . ?
C31 C34 C35 O3 -0.5(4) . . . . ?
C31 C34 C35 C36 179.1(3) . . . . ?
C31 C34 C39 C38 -179.0(3) . . . . ?
C31 C30 C29 C28 1.4(5) . . . . ?
C33 C32 C31 C34 -179.0(3) . . . . ?
C33 C32 C31 C30 0.4(5) . . . . ?
C33 C28 C29 C30 0.7(5) . . . . ?
C28 S1 C22 C23 85.3(3) . . . . ?
C28 S1 C22 C27 -92.7(3) . . . . ?
C22 S1 C28 C33 102.7(3) . . . . ?
C22 S1 C28 C29 -77.4(3) . . . . ?
C22 C27 C26 C25 -0.1(5) . . . . ?
C34 C31 C30 C29 177.2(3) . . . . ?
C34 C35 C36 C37 0.3(5) . . . . ?
O1 S1 C28 C33 -12.1(3) . . . . ?
O1 S1 C28 C29 167.8(3) . . . . ?
O1 S1 C22 C23 -160.2(2) . . . . ?
O1 S1 C22 C27 21.8(3) . . . . ?
C30 C31 C34 C35 -178.8(4) . . . . ?
C30 C31 C34 C39 1.1(6) . . . . ?
O2 S1 C28 C33 -142.7(3) . . . . ?
O2 S1 C28 C29 37.2(3) . . . . ?
O2 S1 C22 C23 -28.8(3) . . . . ?
O2 S1 C22 C27 153.2(3) . . . . ?
C24 C25 C26 C27 -0.7(6) . . . . ?
C23 C22 C27 C26 0.4(5) . . . . ?
C23 C24 C25 C26 1.2(6) . . . . ?
C35 O3 C32 C31 -0.1(3) . . . . ?
C35 O3 C32 C33 178.7(3) . . . . ?
C35 C34 C39 C38 0.8(5) . . . . ?
C35 C36 C37 C38 0.2(6) . . . . ?
C27 C22 C23 C24 0.1(5) . . . . ?
C36 C37 C38 C39 -0.1(6) . . . . ?
C37 C38 C39 C34 -0.4(5) . . . . ?
C25 C24 C23 C22 -0.9(5) . . . . ?
C39 C34 C35 O3 179.6(3) . . . . ?
C39 C34 C35 C36 -0.8(5) . . . . ?
